data_1557082
loop_
_publ_author_name
'He, Zhen'
'Perry, Gregory J. P.'
'Procter, David J.'

_publ_section_title
;
 Sulfoxide-mediated oxidative cross-coupling of phenols
;
_journal_issue 7
_journal_name_full 'Chemical Science'
_journal_page_first 2001
_journal_page_last 2005
_journal_paper_doi 10.1039/C9SC05668H
_journal_volume 11
_journal_year 2020
_chemical_formula_moiety 'C24 H18 O3'
_chemical_formula_sum 'C24 H18 O3'
_chemical_formula_weight 354.38
_space_group_crystal_system monoclinic
_space_group_IT_number 15
_space_group_name_Hall '-C 2yc'
_space_group_name_H-M_alt 'C 1 2/c 1'
_atom_sites_solution_hydrogens geom
_atom_sites_solution_primary direct
_audit_creation_date 2019-05-26
_audit_creation_method
;
Olex2 1.2
(compiled 2018.05.29 svn.r3508 for OlexSys, GUI svn.r5506)
;
_audit_update_record
;
2019-08-01 deposited with the CCDC.	2020-01-20 downloaded from the CCDC.
;
_cell_angle_alpha 90
_cell_angle_beta 104.043(6)
_cell_angle_gamma 90
_cell_formula_units_Z 8
_cell_length_a 21.6130(13)
_cell_length_b 12.1859(7)
_cell_length_c 13.5922(7)
_cell_measurement_reflns_used 3347
_cell_measurement_temperature 150.0(3)
_cell_measurement_theta_max 28.5360
_cell_measurement_theta_min 3.3280
_cell_volume 3472.8(4)
_computing_cell_refinement 'CrysAlisPro 1.171.39.46 (Rigaku OD, 2018)'
_computing_data_collection 'CrysAlisPro 1.171.39.46 (Rigaku OD, 2018)'
_computing_data_reduction 'CrysAlisPro 1.171.39.46 (Rigaku OD, 2018)'
_computing_molecular_graphics 'Olex2 (Dolomanov et al., 2009)'
_computing_publication_material 'Olex2 (Dolomanov et al., 2009)'
_computing_structure_refinement 'ShelXL (Sheldrick, 2015)'
_computing_structure_solution 'ShelXS (Sheldrick, 2008)'
_diffrn_ambient_environment N~2~
_diffrn_ambient_temperature 150.0(3)
_diffrn_detector 'CCD plate'
_diffrn_detector_area_resol_mean 8.0714
_diffrn_detector_type Eos
_diffrn_measured_fraction_theta_full 0.997
_diffrn_measured_fraction_theta_max 0.863
_diffrn_measurement_details
;
List of Runs (angles in degrees, time in seconds):

  # Type    Start    End  Width  t~exp~   \w     \q     \k     \f   Frames
#--------------------------------------------------------------------------
  1  \w    -30.00   1.00   1.00    8.56    --  -18.77 -57.00 -30.00   31
  2  \w    -40.00  52.00   1.00    8.56    --  -18.77  38.00 120.00   92
  3  \w    -15.00  25.00   1.00    8.56    --  -18.77 -99.00  90.00   40
  4  \w    -38.00  38.00   1.00    8.56    --   20.02 -77.00 -60.00   76
;
_diffrn_measurement_device 'four-circle diffractometer'
_diffrn_measurement_device_type 'SuperNova, Single source at offset/far, Eos'
_diffrn_measurement_method '\w scans'
_diffrn_orient_matrix_type 'CrysAlisPro convention (1999,Acta A55,543-557)'
_diffrn_orient_matrix_UB_11 0.0179729000
_diffrn_orient_matrix_UB_12 0.0417694000
_diffrn_orient_matrix_UB_13 -0.0164524000
_diffrn_orient_matrix_UB_21 -0.0201451000
_diffrn_orient_matrix_UB_22 0.0403335000
_diffrn_orient_matrix_UB_23 0.0134652000
_diffrn_orient_matrix_UB_31 0.0204069000
_diffrn_orient_matrix_UB_32 0.0029469000
_diffrn_orient_matrix_UB_33 0.0494646000
_diffrn_radiation_monochromator mirror
_diffrn_radiation_probe x-ray
_diffrn_radiation_type MoK\a
_diffrn_radiation_wavelength 0.71073
_diffrn_reflns_av_R_equivalents 0.0274
_diffrn_reflns_av_unetI/netI 0.0399
_diffrn_reflns_Laue_measured_fraction_full 0.997
_diffrn_reflns_Laue_measured_fraction_max 0.863
_diffrn_reflns_limit_h_max 28
_diffrn_reflns_limit_h_min -28
_diffrn_reflns_limit_k_max 16
_diffrn_reflns_limit_k_min -16
_diffrn_reflns_limit_l_max 17
_diffrn_reflns_limit_l_min -18
_diffrn_reflns_number 7900
_diffrn_reflns_point_group_measured_fraction_full 0.997
_diffrn_reflns_point_group_measured_fraction_max 0.863
_diffrn_reflns_theta_full 25.242
_diffrn_reflns_theta_max 28.958
_diffrn_reflns_theta_min 3.226
_diffrn_source 'micro-focus sealed X-ray tube'
_diffrn_source_type 'SuperNova (Mo) X-ray Source'
_exptl_absorpt_coefficient_mu 0.089
_exptl_absorpt_correction_T_max 1.00000
_exptl_absorpt_correction_T_min 0.82121
_exptl_absorpt_correction_type multi-scan
_exptl_absorpt_process_details
;
CrysAlisPro 1.171.39.46 (Rigaku Oxford Diffraction, 2018)
Empirical absorption correction using spherical harmonics,
 implemented in SCALE3 ABSPACK scaling algorithm.
;
_exptl_crystal_colour 'clear light yellow'
_exptl_crystal_colour_lustre clear
_exptl_crystal_colour_modifier light
_exptl_crystal_colour_primary yellow
_exptl_crystal_density_diffrn 1.356
_exptl_crystal_description prism
_exptl_crystal_F_000 1488
_exptl_crystal_size_max 0.4
_exptl_crystal_size_mid 0.2
_exptl_crystal_size_min 0.2
_refine_diff_density_max 0.312
_refine_diff_density_min -0.206
_refine_diff_density_rms 0.044
_refine_ls_extinction_method none
_refine_ls_goodness_of_fit_ref 1.071
_refine_ls_hydrogen_treatment constr
_refine_ls_matrix_type full
_refine_ls_number_parameters 247
_refine_ls_number_reflns 3970
_refine_ls_number_restraints 0
_refine_ls_restrained_S_all 1.071
_refine_ls_R_factor_all 0.0688
_refine_ls_R_factor_gt 0.0530
_refine_ls_shift/su_max 0.001
_refine_ls_shift/su_mean 0.000
_refine_ls_structure_factor_coef Fsqd
_refine_ls_weighting_details 'w=1/[\s^2^(Fo^2^)+(0.0442P)^2^+3.8614P] where P=(Fo^2^+2Fc^2^)/3'
_refine_ls_weighting_scheme calc
_refine_ls_wR_factor_gt 0.1258
_refine_ls_wR_factor_ref 0.1351
_reflns_Friedel_coverage 0.000
_reflns_number_gt 3099
_reflns_number_total 3970
_reflns_threshold_expression 'I > 2\s(I)'
_cod_data_source_file c9sc05668h2.cif
_cod_data_source_block adjp390
_cod_depositor_comments
;Adding full bibliography for 1557082--1557086.cif.

 Adding full bibliography for 1557082--1557086.cif.
;
_cod_database_code 1557082
_shelxl_version_number 2014/6
_shelx_space_group_comment
;
The symmetry employed for this shelxl refinement is uniquely defined
by the following loop, which should always be used as a source of
symmetry information in preference to the above space-group names.
They are only intended as comments.
;
_reflns_odcompleteness_completeness 99.73
_reflns_odcompleteness_iscentric 1
_reflns_odcompleteness_theta 26.32
_olex2_refinement_description
;
1. Fixed Uiso
 At 1.2 times of:
  All C(H) groups
 At 1.5 times of:
  All C(H,H,H) groups, All O(H) groups
2.a Aromatic/amide H refined with riding coordinates:
 C15(H15), C6(H6), C18(H18), C10(H10), C14(H14), C9(H9), C22(H22), C12(H12),
 C5(H5), C16(H16), C13(H13)
2.b Idealised Me refined as rotating group:
 C26(H26A,H26B,H26C), C24(H24A,H24B,H24C)
2.c Idealised tetrahedral OH refined as rotating group:
 O27(H27)
;
_olex2_date_sample_data_collection 2019-05-25
_olex2_submission_special_instructions 'No special instructions were received'
_oxdiff_exptl_absorpt_empirical_details
;
Empirical correction (ABSPACK) includes:
- Absorption correction using spherical harmonics
- Frame scaling
;
_oxdiff_exptl_absorpt_empirical_full_max 1.489
_oxdiff_exptl_absorpt_empirical_full_min 0.760

loop_
_space_group_symop_operation_xyz
'x, y, z'
'-x, y, -z+1/2'
'x+1/2, y+1/2, z'
'-x+1/2, y+1/2, -z+1/2'
'-x, -y, -z'
'x, -y, z-1/2'
'-x+1/2, -y+1/2, -z'
'x+1/2, -y+1/2, z-1/2'

loop_
_atom_site_label
_atom_site_type_symbol
_atom_site_fract_x
_atom_site_fract_y
_atom_site_fract_z
_atom_site_U_iso_or_equiv
_atom_site_adp_type
_atom_site_occupancy
_atom_site_site_symmetry_order
_atom_site_calc_flag
_atom_site_refinement_flags_posn
O27 O 0.41988(7) 0.98465(11) 0.07452(9) 0.0345(3) Uani 1 1 d .
H27 H 0.4332 1.0444 0.0611 0.052 Uiso 1 1 calc GR
O23 O 0.42728(6) 1.07353(11) -0.09928(9) 0.0336(3) Uani 1 1 d .
C2 C 0.37232(9) 0.61929(14) -0.51400(12) 0.0266(4) Uani 1 1 d .
C8 C 0.36328(8) 0.71588(14) -0.35753(12) 0.0246(4) Uani 1 1 d .
O25 O 0.37005(8) 0.78549(11) 0.08465(9) 0.0412(4) Uani 1 1 d .
C3 C 0.33521(8) 0.64998(13) -0.44423(12) 0.0246(4) Uani 1 1 d .
C7 C 0.32631(8) 0.74303(14) -0.28785(12) 0.0253(4) Uani 1 1 d .
C4 C 0.27080(9) 0.61392(14) -0.46128(13) 0.0283(4) Uani 1 1 d .
C20 C 0.39872(8) 0.92541(15) -0.01347(12) 0.0276(4) Uani 1 1 d .
C21 C 0.37193(9) 0.82204(15) -0.01010(12) 0.0295(4) Uani 1 1 d .
C15 C 0.27839(10) 0.52294(15) -0.61681(14) 0.0355(4) Uani 1 1 d .
H15 H 0.2593 0.4829 -0.6744 0.043 Uiso 1 1 calc R
C11 C 0.43727(9) 0.65169(16) -0.49654(13) 0.0319(4) Uani 1 1 d .
C6 C 0.26299(9) 0.70579(15) -0.30698(13) 0.0296(4) Uani 1 1 d .
H6 H 0.2386 0.7237 -0.2615 0.036 Uiso 1 1 calc R
C18 C 0.37931(8) 0.91188(15) -0.19675(12) 0.0263(4) Uani 1 1 d .
H18 H 0.3820 0.9422 -0.2584 0.032 Uiso 1 1 calc R
C1 C 0.34418(9) 0.55457(15) -0.60093(13) 0.0310(4) Uani 1 1 d .
C10 C 0.46399(9) 0.71791(17) -0.40951(14) 0.0363(4) Uani 1 1 d .
H10 H 0.5062 0.7409 -0.3977 0.044 Uiso 1 1 calc R
C17 C 0.35259(8) 0.80773(14) -0.19370(12) 0.0263(4) Uani 1 1 d .
C14 C 0.38198(11) 0.52238(16) -0.66642(14) 0.0399(5) Uani 1 1 d .
H14 H 0.3641 0.4806 -0.7235 0.048 Uiso 1 1 calc R
C9 C 0.42876(8) 0.74717(15) -0.34477(13) 0.0295(4) Uani 1 1 d .
H9 H 0.4478 0.7898 -0.2889 0.035 Uiso 1 1 calc R
C22 C 0.34873(9) 0.76357(15) -0.09987(13) 0.0297(4) Uani 1 1 d .
H22 H 0.3305 0.6947 -0.0975 0.036 Uiso 1 1 calc R
C19 C 0.40180(8) 0.96974(14) -0.10709(12) 0.0264(4) Uani 1 1 d .
C12 C 0.47329(10) 0.61654(18) -0.56402(16) 0.0417(5) Uani 1 1 d .
H12 H 0.5159 0.6366 -0.5530 0.050 Uiso 1 1 calc R
C5 C 0.23581(9) 0.64349(15) -0.39119(14) 0.0310(4) Uani 1 1 d .
H5 H 0.1936 0.6208 -0.4015 0.037 Uiso 1 1 calc R
C16 C 0.24371(9) 0.54993(15) -0.55016(14) 0.0332(4) Uani 1 1 d .
H16 H 0.2016 0.5267 -0.5619 0.040 Uiso 1 1 calc R
C13 C 0.44538(11) 0.55194(18) -0.64710(16) 0.0455(5) Uani 1 1 d .
H13 H 0.4699 0.5282 -0.6905 0.055 Uiso 1 1 calc R
C26 C 0.34019(11) 0.68208(17) 0.09073(15) 0.0425(5) Uani 1 1 d .
H26A H 0.2966 0.6850 0.0524 0.064 Uiso 1 1 calc GR
H26B H 0.3415 0.6658 0.1603 0.064 Uiso 1 1 calc GR
H26C H 0.3624 0.6258 0.0636 0.064 Uiso 1 1 calc GR
C24 C 0.42617(12) 1.12885(19) -0.19254(15) 0.0499(6) Uani 1 1 d .
H24A H 0.4503 1.0874 -0.2305 0.075 Uiso 1 1 calc GR
H24B H 0.4446 1.2005 -0.1783 0.075 Uiso 1 1 calc GR
H24C H 0.3829 1.1357 -0.2314 0.075 Uiso 1 1 calc GR

loop_
_atom_site_aniso_label
_atom_site_aniso_U_11
_atom_site_aniso_U_22
_atom_site_aniso_U_33
_atom_site_aniso_U_23
_atom_site_aniso_U_13
_atom_site_aniso_U_12
O27 0.0478(8) 0.0369(8) 0.0187(6) -0.0050(5) 0.0082(5) -0.0038(6)
O23 0.0451(8) 0.0347(7) 0.0215(6) -0.0027(6) 0.0091(5) -0.0091(6)
C2 0.0399(10) 0.0201(8) 0.0198(8) 0.0045(7) 0.0072(7) 0.0080(7)
C8 0.0340(9) 0.0221(8) 0.0169(8) 0.0024(7) 0.0044(7) 0.0068(7)
O25 0.0755(10) 0.0322(7) 0.0180(6) 0.0011(5) 0.0153(6) -0.0033(7)
C3 0.0365(9) 0.0199(8) 0.0171(8) 0.0040(6) 0.0056(7) 0.0062(7)
C7 0.0355(9) 0.0216(8) 0.0186(8) 0.0030(7) 0.0062(7) 0.0042(7)
C4 0.0396(10) 0.0218(8) 0.0234(8) 0.0046(7) 0.0073(7) 0.0018(7)
C20 0.0352(9) 0.0316(9) 0.0164(8) -0.0033(7) 0.0068(7) 0.0060(7)
C21 0.0436(10) 0.0291(9) 0.0176(8) 0.0028(7) 0.0110(7) 0.0066(8)
C15 0.0562(12) 0.0232(9) 0.0235(9) -0.0028(7) 0.0023(8) -0.0003(8)
C11 0.0399(10) 0.0312(10) 0.0256(9) 0.0038(8) 0.0100(7) 0.0104(8)
C6 0.0398(10) 0.0276(9) 0.0244(9) 0.0029(7) 0.0134(7) 0.0022(8)
C18 0.0327(9) 0.0303(9) 0.0166(8) 0.0027(7) 0.0074(7) 0.0030(7)
C1 0.0534(11) 0.0204(8) 0.0200(8) 0.0038(7) 0.0103(8) 0.0076(8)
C10 0.0308(9) 0.0445(12) 0.0327(10) -0.0002(9) 0.0063(8) 0.0062(8)
C17 0.0328(9) 0.0277(9) 0.0191(8) -0.0002(7) 0.0074(7) 0.0062(7)
C14 0.0699(15) 0.0277(10) 0.0257(10) -0.0020(8) 0.0182(9) 0.0051(9)
C9 0.0317(9) 0.0326(10) 0.0209(8) -0.0013(7) 0.0003(7) 0.0081(7)
C22 0.0438(10) 0.0245(9) 0.0226(8) 0.0008(7) 0.0115(7) 0.0036(8)
C19 0.0303(9) 0.0270(9) 0.0225(8) -0.0010(7) 0.0077(7) 0.0021(7)
C12 0.0459(12) 0.0436(12) 0.0401(11) 0.0019(10) 0.0194(9) 0.0108(9)
C5 0.0353(10) 0.0278(9) 0.0305(9) 0.0022(8) 0.0090(7) -0.0037(8)
C16 0.0410(10) 0.0258(9) 0.0303(10) 0.0017(8) 0.0035(8) -0.0019(8)
C13 0.0675(15) 0.0418(12) 0.0361(11) 0.0000(10) 0.0301(10) 0.0144(11)
C26 0.0697(15) 0.0350(11) 0.0268(10) 0.0051(9) 0.0195(10) -0.0006(10)
C24 0.0800(16) 0.0439(13) 0.0301(11) -0.0013(10) 0.0218(11) -0.0218(12)

loop_
_atom_type_symbol
_atom_type_description
_atom_type_scat_dispersion_real
_atom_type_scat_dispersion_imag
_atom_type_scat_source
C C 0.0033 0.0016 'International Tables Vol C Tables 4.2.6.8 and 6.1.1.4'
H H 0.0000 0.0000 'International Tables Vol C Tables 4.2.6.8 and 6.1.1.4'
O O 0.0106 0.0060 'International Tables Vol C Tables 4.2.6.8 and 6.1.1.4'

loop_
_geom_angle_atom_site_label_1
_geom_angle_atom_site_label_2
_geom_angle_atom_site_label_3
_geom_angle
C19 O23 C24 116.44(14)
C11 C2 C3 120.39(16)
C11 C2 C1 119.77(16)
C1 C2 C3 119.83(17)
C3 C8 C9 117.15(15)
C7 C8 C3 119.02(16)
C7 C8 C9 123.79(15)
C21 O25 C26 117.23(14)
C2 C3 C8 119.82(16)
C4 C3 C2 119.60(16)
C4 C3 C8 120.57(15)
C8 C7 C17 122.47(16)
C6 C7 C8 118.84(16)
C6 C7 C17 118.68(15)
C3 C4 C16 119.13(16)
C5 C4 C3 118.56(16)
C5 C4 C16 122.31(17)
O27 C20 C21 119.94(15)
O27 C20 C19 120.58(16)
C21 C20 C19 119.44(15)
O25 C21 C20 115.59(15)
O25 C21 C22 124.61(17)
C20 C21 C22 119.80(15)
C16 C15 C1 121.60(17)
C2 C11 C10 118.56(16)
C12 C11 C2 119.15(18)
C12 C11 C10 122.29(19)
C5 C6 C7 122.04(16)
C19 C18 C17 119.57(15)
C2 C1 C15 118.64(16)
C14 C1 C2 118.87(19)
C14 C1 C15 122.47(18)
C9 C10 C11 120.74(18)
C18 C17 C7 121.84(15)
C18 C17 C22 119.34(16)
C22 C17 C7 118.79(16)
C13 C14 C1 120.74(19)
C10 C9 C8 123.32(17)
C21 C22 C17 120.64(17)
O23 C19 C20 113.08(15)
O23 C19 C18 125.70(15)
C18 C19 C20 121.20(16)
C13 C12 C11 120.2(2)
C6 C5 C4 120.97(17)
C15 C16 C4 121.14(18)
C14 C13 C12 121.22(18)

loop_
_geom_bond_atom_site_label_1
_geom_bond_atom_site_label_2
_geom_bond_distance
O27 C20 1.377(2)
O23 C19 1.373(2)
O23 C24 1.431(2)
C2 C3 1.432(2)
C2 C11 1.422(3)
C2 C1 1.428(2)
C8 C3 1.433(2)
C8 C7 1.418(2)
C8 C9 1.435(2)
O25 C21 1.373(2)
O25 C26 1.427(2)
C3 C4 1.424(2)
C7 C6 1.405(2)
C7 C17 1.493(2)
C4 C5 1.400(2)
C4 C16 1.438(2)
C20 C21 1.392(3)
C20 C19 1.399(2)
C21 C22 1.397(2)
C15 C1 1.438(3)
C15 C16 1.349(3)
C11 C10 1.433(3)
C11 C12 1.406(3)
C6 C5 1.380(3)
C18 C17 1.399(2)
C18 C19 1.390(2)
C1 C14 1.402(3)
C10 C9 1.344(3)
C17 C22 1.405(2)
C14 C13 1.379(3)
C12 C13 1.389(3)
